data_2207569
loop_
_publ_author_name
'Kruger, Hendrik G.'
'Rademeyer, Melanie'
'Ramdhani, Reshika'

_publ_section_title 3,5-Bis(2-hydroxyethyl)-4-oxahexacyclo[5.4.1.0^2,6^.0^3,10^.0^5,9^.0^8,11^]dodecane
_journal_coeditor_code IS6141
_journal_issue 12
_journal_name_full 'Acta Crystallographica Section E'
_journal_page_first o3968
_journal_page_last o3970
_journal_paper_doi 10.1107/S1600536805034732
_journal_volume 61
_journal_year 2005
_chemical_formula_iupac 'C15 H20 O3'
_chemical_formula_moiety 'C15 H20 O3'
_chemical_formula_sum 'C15 H20 O3'
_chemical_formula_weight 248.31
_chemical_name_systematic
;
3,5-Bis(2-hydroxyethyl)-4-
oxahexacyclo[5.4.1.0^2,6^.0^3,10^.0^5,9^.0^8,11^]dodecane
;
_space_group_IT_number 14
_symmetry_cell_setting monoclinic
_symmetry_space_group_name_Hall '-P 2ybc'
_symmetry_space_group_name_H-M 'P 1 21/c 1'
_atom_sites_solution_hydrogens geom
_atom_sites_solution_primary direct
_atom_sites_solution_secondary difmap
_audit_creation_method SHELXL-97
_cell_angle_alpha 90.00
_cell_angle_beta 93.7830(10)
_cell_angle_gamma 90.00
_cell_formula_units_Z 4
_cell_length_a 8.8011(2)
_cell_length_b 19.8310(4)
_cell_length_c 7.00730(10)
_cell_measurement_reflns_used 4355
_cell_measurement_temperature 173(2)
_cell_measurement_theta_max 29.65
_cell_measurement_theta_min 2.32
_cell_volume 1220.35(4)
_computing_cell_refinement 'SAINT (Bruker, 1999)'
_computing_data_collection 'SMART (Bruker, 1998)'
_computing_data_reduction SAINT
_computing_molecular_graphics 'ORTEP-3 (Farrugia, 1997) and MERCURY (Bruno et al., 2002)'
_computing_publication_material SHELXTL
_computing_structure_refinement 'SHELXL97 (Sheldrick, 1997)'
_computing_structure_solution 'SHELXTL (Bruker, 1999)'
_diffrn_ambient_temperature 173(2)
_diffrn_measured_fraction_theta_full 0.995
_diffrn_measured_fraction_theta_max 0.995
_diffrn_measurement_device_type 'Bruker SMART CCD area-detector'
_diffrn_measurement_method '\f and \w'
_diffrn_radiation_monochromator graphite
_diffrn_radiation_source 'fine-focus sealed tube'
_diffrn_radiation_type MoK\a
_diffrn_radiation_wavelength 0.71073
_diffrn_reflns_av_R_equivalents 0.0290
_diffrn_reflns_av_sigmaI/netI 0.0262
_diffrn_reflns_limit_h_max 11
_diffrn_reflns_limit_h_min -11
_diffrn_reflns_limit_k_max 26
_diffrn_reflns_limit_k_min -26
_diffrn_reflns_limit_l_max 9
_diffrn_reflns_limit_l_min -9
_diffrn_reflns_number 12806
_diffrn_reflns_theta_full 28.00
_diffrn_reflns_theta_max 28.00
_diffrn_reflns_theta_min 2.05
_diffrn_standards_decay_% 0
_diffrn_standards_number 0
_exptl_absorpt_coefficient_mu 0.093
_exptl_absorpt_correction_type none
_exptl_crystal_colour colourless
_exptl_crystal_density_diffrn 1.352
_exptl_crystal_density_method 'not measured'
_exptl_crystal_description square
_exptl_crystal_F_000 536
_exptl_crystal_size_max 0.25
_exptl_crystal_size_mid 0.24
_exptl_crystal_size_min 0.11
_refine_diff_density_max 0.428
_refine_diff_density_min -0.228
_refine_ls_extinction_method none
_refine_ls_goodness_of_fit_ref 1.047
_refine_ls_hydrogen_treatment constr
_refine_ls_matrix_type full
_refine_ls_number_parameters 159
_refine_ls_number_reflns 2942
_refine_ls_number_restraints 0
_refine_ls_restrained_S_all 1.047
_refine_ls_R_factor_all 0.0637
_refine_ls_R_factor_gt 0.0487
_refine_ls_shift/su_max 0.006
_refine_ls_shift/su_mean 0.001
_refine_ls_structure_factor_coef Fsqd
_refine_ls_weighting_details 'calc w = 1/[\s^2^(Fo^2^)+(0.0731P)^2^+0.4354P] where P = (Fo^2^+2Fc^2^)/3'
_refine_ls_weighting_scheme calc
_refine_ls_wR_factor_gt 0.1258
_refine_ls_wR_factor_ref 0.1362
_reflns_number_gt 2321
_reflns_number_total 2942
_reflns_threshold_expression I>2\s(I)
_cod_data_source_file is6141.cif
_cod_data_source_block I
_cod_depositor_comments
;
The following automatic conversions were performed:
'_symmetry_cell_setting' value 'Monoclinic' changed to 'monoclinic'
according to '/home/saulius/struct/CIF-dictionaries/cif_core.dic'
dictionary named 'cif_core.dic' version 2.4.1 from 2010-06-29.

Automatic conversion script
Id: cif_fix_enum 1527 2010-12-29 10:47:43Z saulius 

The following automatic conversions were performed:

'_symmetry_cell_setting' value 'Monoclinic' changed to 'monoclinic'
according to /home/saulius/struct/CIF-dictionaries/cif_core.dic
dictionary named 'cif_core.dic' version 2.4.1 from 2010-06-29.

Automatic conversion script
Id: cif_fix_values 1715 2011-07-08 13:25:40Z adriana 
;
_cod_original_sg_symbol_H-M 'P 21/c'
_cod_database_code 2207569
_cod_database_fobs_code 2207569

loop_
_symmetry_equiv_pos_as_xyz
'x, y, z'
'-x, y+1/2, -z+1/2'
'-x, -y, -z'
'x, -y-1/2, z-1/2'

loop_
_atom_site_label
_atom_site_fract_x
_atom_site_fract_y
_atom_site_fract_z
_atom_site_U_iso_or_equiv
_atom_site_adp_type
_atom_site_calc_flag
_atom_site_refinement_flags
_atom_site_occupancy
_atom_site_type_symbol
C11 0.08679(15) 0.33644(7) 0.72202(19) 0.0179(3) Uani d . 1 C
C10 0.19858(16) 0.36700(7) 0.87720(19) 0.0196(3) Uani d . 1 C
H10 0.2087 0.3404 0.9987 0.024 Uiso calc R 1 H
C3 0.15670(18) 0.44191(7) 0.9043(2) 0.0245(3) Uani d . 1 C
H3 0.0852 0.4512 1.0063 0.029 Uiso calc R 1 H
C4 0.31124(19) 0.47734(8) 0.9293(2) 0.0310(4) Uani d . 1 C
H4A 0.3712 0.4632 1.0470 0.037 Uiso calc R 1 H
H4B 0.3023 0.5271 0.9251 0.037 Uiso calc R 1 H
C5 0.37301(17) 0.44799(8) 0.7476(2) 0.0264(3) Uani d . 1 C
H5 0.4787 0.4621 0.7215 0.032 Uiso calc R 1 H
C9 0.34860(16) 0.37126(7) 0.7688(2) 0.0211(3) Uani d . 1 C
H9 0.4371 0.3470 0.8341 0.025 Uiso calc R 1 H
C8 0.29592(15) 0.34187(7) 0.5711(2) 0.0187(3) Uani d . 1 C
C7 0.20257(16) 0.40111(7) 0.4802(2) 0.0225(3) Uani d . 1 C
H71 0.1922 0.4037 0.3374 0.027 Uiso calc R 1 H
C6 0.24827(17) 0.46640(7) 0.5911(2) 0.0255(3) Uani d . 1 C
H6 0.2642 0.5080 0.5141 0.031 Uiso calc R 1 H
C2 0.09865(17) 0.46211(7) 0.7000(2) 0.0240(3) Uani d . 1 C
H2 0.0268 0.5011 0.6864 0.029 Uiso calc R 1 H
C1 0.05390(16) 0.39712(7) 0.5874(2) 0.0213(3) Uani d . 1 C
H1 -0.0450 0.3973 0.5084 0.026 Uiso calc R 1 H
C12 -0.04944(16) 0.29805(7) 0.7844(2) 0.0222(3) Uani d . 1 C
H12A -0.0142 0.2570 0.8546 0.027 Uiso calc R 1 H
H12B -0.1131 0.2836 0.6699 0.027 Uiso calc R 1 H
C13 -0.14481(17) 0.34017(8) 0.9111(2) 0.0265(3) Uani d . 1 C
H13A -0.0884 0.3478 1.0362 0.032 Uiso calc R 1 H
H13B -0.1664 0.3846 0.8508 0.032 Uiso calc R 1 H
C14 0.41319(17) 0.30822(8) 0.4552(2) 0.0238(3) Uani d . 1 C
H14A 0.3637 0.2936 0.3311 0.029 Uiso calc R 1 H
H14B 0.4519 0.2674 0.5238 0.029 Uiso calc R 1 H
C15 0.54663(18) 0.35393(8) 0.4183(2) 0.0295(4) Uani d . 1 C
H15A 0.5081 0.3951 0.3515 0.035 Uiso calc R 1 H
H15B 0.5978 0.3678 0.5422 0.035 Uiso calc R 1 H
O1 0.18052(11) 0.29321(5) 0.61322(14) 0.0202(2) Uani d . 1 O
O2 -0.28408(12) 0.30596(6) 0.93844(16) 0.0313(3) Uani d . 1 O
H2A -0.3108 0.3137 1.0493 0.047 Uiso calc R 1 H
O3 0.65467(14) 0.32159(6) 0.30558(18) 0.036 Uani d . 1 O
H3A 0.6771 0.2836 0.3526 0.054 Uiso calc R 1 H

loop_
_atom_site_aniso_label
_atom_site_aniso_U_11
_atom_site_aniso_U_22
_atom_site_aniso_U_33
_atom_site_aniso_U_12
_atom_site_aniso_U_13
_atom_site_aniso_U_23
C11 0.0161(6) 0.0214(6) 0.0167(6) 0.0016(5) 0.0046(5) -0.0008(5)
C10 0.0189(7) 0.0245(7) 0.0156(6) -0.0002(5) 0.0018(5) -0.0004(5)
C3 0.0258(7) 0.0260(7) 0.0220(7) 0.0013(6) 0.0054(6) -0.0054(6)
C4 0.0295(8) 0.0310(8) 0.0327(9) -0.0037(7) 0.0032(7) -0.0091(7)
C5 0.0209(7) 0.0263(7) 0.0325(8) -0.0051(6) 0.0048(6) -0.0067(6)
C9 0.0169(6) 0.0253(7) 0.0212(7) -0.0012(5) 0.0018(5) -0.0022(5)
C8 0.0167(6) 0.0207(6) 0.0193(7) -0.0014(5) 0.0052(5) -0.0013(5)
C7 0.0225(7) 0.0269(7) 0.0187(7) 0.0010(6) 0.0053(6) 0.0026(5)
C6 0.0276(8) 0.0223(7) 0.0273(8) 0.0004(6) 0.0076(6) 0.0035(6)
C2 0.0238(7) 0.0206(7) 0.0280(8) 0.0043(6) 0.0054(6) 0.0021(6)
C1 0.0199(7) 0.0260(7) 0.0183(6) 0.0029(5) 0.0027(5) 0.0035(5)
C12 0.0182(7) 0.0253(7) 0.0238(7) -0.0022(5) 0.0057(6) -0.0004(5)
C13 0.0207(7) 0.0321(8) 0.0277(8) -0.0023(6) 0.0100(6) -0.0006(6)
C14 0.0215(7) 0.0256(7) 0.0253(7) 0.0004(6) 0.0089(6) -0.0048(6)
C15 0.0248(8) 0.0322(8) 0.0334(9) 0.0006(6) 0.0153(7) -0.0024(6)
O1 0.0178(5) 0.0206(5) 0.0228(5) -0.0018(4) 0.0071(4) -0.0040(4)
O2 0.0201(5) 0.0457(7) 0.0293(6) -0.0057(5) 0.0102(5) -0.0008(5)
O3 0.032 0.042 0.036 0.005 0.022 0.003

loop_
_atom_type_symbol
_atom_type_description
_atom_type_scat_dispersion_real
_atom_type_scat_dispersion_imag
_atom_type_scat_source
C C 0.0033 0.0016 'International Tables Vol C Tables 4.2.6.8 and 6.1.1.4'
H H 0.0000 0.0000 'International Tables Vol C Tables 4.2.6.8 and 6.1.1.4'
O O 0.0106 0.0060 'International Tables Vol C Tables 4.2.6.8 and 6.1.1.4'

loop_
_geom_angle_atom_site_label_1
_geom_angle_atom_site_label_2
_geom_angle_atom_site_label_3
_geom_angle
O1 C11 C12 110.26(11)
O1 C11 C10 104.23(10)
C12 C11 C10 118.45(11)
O1 C11 C1 103.35(10)
C12 C11 C1 116.70(12)
C10 C11 C1 102.11(11)
C11 C10 C3 108.55(11)
C11 C10 C9 101.42(10)
C3 C10 C9 102.88(11)
C11 C10 H10 114.2
C3 C10 H10 114.2
C9 C10 H10 114.2
C4 C3 C2 103.00(13)
C4 C3 C10 103.77(12)
C2 C3 C10 101.71(11)
C4 C3 H3 115.5
C2 C3 H3 115.5
C10 C3 H3 115.5
C3 C4 C5 95.26(12)
C3 C4 H4A 112.7
C5 C4 H4A 112.7
C3 C4 H4B 112.7
C5 C4 H4B 112.7
H4A C4 H4B 110.2
C4 C5 C6 103.06(13)
C4 C5 C9 103.58(12)
C6 C5 C9 101.79(11)
C4 C5 H5 115.5
C6 C5 H5 115.5
C9 C5 H5 115.5
C5 C9 C8 108.69(12)
C5 C9 C10 103.09(11)
C8 C9 C10 101.62(10)
C5 C9 H9 114.1
C8 C9 H9 114.1
C10 C9 H9 114.1
O1 C8 C14 109.21(11)
O1 C8 C9 104.01(11)
C14 C8 C9 118.26(12)
O1 C8 C7 103.29(10)
C14 C8 C7 118.51(12)
C9 C8 C7 101.70(11)
C8 C7 C6 108.35(11)
C8 C7 C1 101.74(11)
C6 C7 C1 89.95(11)
C8 C7 H71 117.5
C6 C7 H71 117.5
C1 C7 H71 117.5
C5 C6 C7 107.92(12)
C5 C6 C2 102.85(12)
C7 C6 C2 90.01(11)
C5 C6 H6 117.4
C7 C6 H6 117.4
C2 C6 H6 117.4
C3 C2 C1 108.34(11)
C3 C2 C6 103.22(12)
C1 C2 C6 89.47(11)
C3 C2 H2 117.3
C1 C2 H2 117.3
C6 C2 H2 117.3
C11 C1 C2 107.82(11)
C11 C1 C7 101.84(11)
C2 C1 C7 90.57(11)
C11 C1 H1 117.5
C2 C1 H1 117.5
C7 C1 H1 117.5
C11 C12 C13 111.94(12)
C11 C12 H12A 109.2
C13 C12 H12A 109.2
C11 C12 H12B 109.2
C13 C12 H12B 109.2
H12A C12 H12B 107.9
O2 C13 C12 109.35(13)
O2 C13 H13A 109.8
C12 C13 H13A 109.8
O2 C13 H13B 109.8
C12 C13 H13B 109.8
H13A C13 H13B 108.3
C8 C14 C15 113.03(12)
C8 C14 H14A 109.0
C15 C14 H14A 109.0
C8 C14 H14B 109.0
C15 C14 H14B 109.0
H14A C14 H14B 107.8
O3 C15 C14 112.13(13)
O3 C15 H15A 109.2
C14 C15 H15A 109.2
O3 C15 H15B 109.2
C14 C15 H15B 109.2
H15A C15 H15B 107.9
C11 O1 C8 98.34(10)
C13 O2 H2A 109.5
C15 O3 H3A 109.5

loop_
_geom_bond_atom_site_label_1
_geom_bond_atom_site_label_2
_geom_bond_distance
C11 O1 1.4422(16)
C11 C12 1.5090(19)
C11 C10 1.5416(19)
C11 C1 1.5446(19)
C10 C3 1.545(2)
C10 C9 1.568(2)
C10 H10 1.0000
C3 C4 1.531(2)
C3 C2 1.541(2)
C3 H3 1.0000
C4 C5 1.532(2)
C4 H4A 0.9900
C4 H4B 0.9900
C5 C6 1.543(2)
C5 C9 1.545(2)
C5 H5 1.0000
C9 C8 1.5455(19)
C9 H9 1.0000
C8 O1 1.4456(16)
C8 C14 1.5104(19)
C8 C7 1.5467(19)
C7 C6 1.549(2)
C7 C1 1.553(2)
C7 H71 1.0000
C6 C2 1.567(2)
C6 H6 1.0000
C2 C1 1.548(2)
C2 H2 1.0000
C1 H1 1.0000
C12 C13 1.513(2)
C12 H12A 0.9900
C12 H12B 0.9900
C13 O2 1.4249(18)
C13 H13A 0.9900
C13 H13B 0.9900
C14 C15 1.519(2)
C14 H14A 0.9900
C14 H14B 0.9900
C15 O3 1.4277(18)
C15 H15A 0.9900
C15 H15B 0.9900
O2 H2A 0.8400
O3 H3A 0.8400

loop_
_geom_hbond_atom_site_label_D
_geom_hbond_atom_site_label_H
_geom_hbond_atom_site_label_A
_geom_hbond_site_symmetry_A
_geom_hbond_distance_DH
_geom_hbond_distance_HA
_geom_hbond_distance_DA
_geom_hbond_angle_DHA
_geom_hbond_publ_flag
O2 H2A O3 1_456 0.84 1.85 2.6811(16) 171 yes
O3 H3A O2 4_665 0.84 1.90 2.7367(17) 174 yes

loop_
_geom_torsion_atom_site_label_1
_geom_torsion_atom_site_label_2
_geom_torsion_atom_site_label_3
_geom_torsion_atom_site_label_4
_geom_torsion
O1 C11 C10 C3 140.35(11)
C12 C11 C10 C3 -96.71(14)
C1 C11 C10 C3 33.01(14)
O1 C11 C10 C9 32.44(13)
C12 C11 C10 C9 155.37(12)
C1 C11 C10 C9 -74.91(12)
C11 C10 C3 C4 -140.11(12)
C9 C10 C3 C4 -33.19(14)
C11 C10 C3 C2 -33.42(15)
C9 C10 C3 C2 73.50(13)
C2 C3 C4 C5 -53.28(14)
C10 C3 C4 C5 52.44(14)
C3 C4 C5 C6 53.38(14)
C3 C4 C5 C9 -52.40(14)
C4 C5 C9 C8 140.55(12)
C6 C5 C9 C8 33.81(15)
C4 C5 C9 C10 33.28(14)
C6 C5 C9 C10 -73.46(13)
C11 C10 C9 C5 112.19(12)
C3 C10 C9 C5 -0.09(13)
C11 C10 C9 C8 -0.37(13)
C3 C10 C9 C8 -112.65(11)
C5 C9 C8 O1 -139.94(11)
C10 C9 C8 O1 -31.67(13)
C5 C9 C8 C14 98.79(15)
C10 C9 C8 C14 -152.94(12)
C5 C9 C8 C7 -32.87(14)
C10 C9 C8 C7 75.41(12)
O1 C8 C7 C6 126.22(11)
C14 C8 C7 C6 -112.92(14)
C9 C8 C7 C6 18.58(14)
O1 C8 C7 C1 32.32(13)
C14 C8 C7 C1 153.18(12)
C9 C8 C7 C1 -75.32(12)
C4 C5 C6 C7 -127.96(12)
C9 C5 C6 C7 -20.82(15)
C4 C5 C6 C2 -33.72(14)
C9 C5 C6 C2 73.42(13)
C8 C7 C6 C5 1.44(16)
C1 C7 C6 C5 103.80(12)
C8 C7 C6 C2 -102.08(12)
C1 C7 C6 C2 0.28(11)
C4 C3 C2 C1 127.57(13)
C10 C3 C2 C1 20.27(15)
C4 C3 C2 C6 33.67(14)
C10 C3 C2 C6 -73.62(13)
C5 C6 C2 C3 0.04(14)
C7 C6 C2 C3 108.44(12)
C5 C6 C2 C1 -108.68(12)
C7 C6 C2 C1 -0.28(11)
O1 C11 C1 C2 -127.07(11)
C12 C11 C1 C2 111.75(13)
C10 C11 C1 C2 -19.05(14)
O1 C11 C1 C7 -32.60(13)
C12 C11 C1 C7 -153.78(12)
C10 C11 C1 C7 75.43(12)
C3 C2 C1 C11 -0.84(15)
C6 C2 C1 C11 102.92(12)
C3 C2 C1 C7 -103.48(12)
C6 C2 C1 C7 0.28(11)
C8 C7 C1 C11 0.10(13)
C6 C7 C1 C11 -108.64(11)
C8 C7 C1 C2 108.45(11)
C6 C7 C1 C2 -0.29(11)
O1 C11 C12 C13 175.87(11)
C10 C11 C12 C13 56.00(17)
C1 C11 C12 C13 -66.67(16)
C11 C12 C13 O2 170.15(12)
O1 C8 C14 C15 -175.09(12)
C9 C8 C14 C15 -56.52(18)
C7 C8 C14 C15 67.12(17)
C8 C14 C15 O3 -178.91(13)
C12 C11 O1 C8 178.96(11)
C10 C11 O1 C8 -52.90(12)
C1 C11 O1 C8 53.52(12)
C14 C8 O1 C11 179.60(11)
C9 C8 O1 C11 52.47(12)
C7 C8 O1 C11 -53.41(12)

loop_
_cod_related_entry_id
_cod_related_entry_database
_cod_related_entry_code
1 ChemSpider 10592945
